data_4032367
loop_
_publ_author_name
'Korb, Marcus'
'Lehrich, Steve W.'
'Lang, Heinrich'

_publ_section_title
;
 Reactivity of Ferrocenyl Phosphates Bearing (Hetero-)Aromatics and
 [3]Ferrocenophanes toward Anionic Phospho-Fries Rearrangements
;
_journal_name_full 'The Journal of Organic Chemistry'
_journal_paper_doi 10.1021/acs.joc.7b00030
_journal_year 2017
_chemical_formula_moiety 'C33 H28 Fe2 N O3 P, 0.9(C H2 Cl2)'
_chemical_formula_sum 'C33.9 H29.8 Cl1.8 Fe2 N O3 P'
_chemical_formula_weight 705.67
_chemical_name_systematic
;
 ?
;
_space_group_crystal_system triclinic
_space_group_IT_number 2
_space_group_name_Hall '-P 1'
_space_group_name_H-M_alt 'P -1'
_symmetry_space_group_name_Hall '-P 1'
_symmetry_space_group_name_H-M 'P -1'
_atom_sites_solution_hydrogens geom
_audit_creation_method SHELXL-2013
_cell_angle_alpha 117.494(10)
_cell_angle_beta 95.558(8)
_cell_angle_gamma 96.286(6)
_cell_formula_units_Z 2
_cell_length_a 10.3336(7)
_cell_length_b 12.6046(10)
_cell_length_c 13.4915(18)
_cell_measurement_reflns_used 2975
_cell_measurement_temperature 112.8(6)
_cell_measurement_theta_max 27.0640
_cell_measurement_theta_min 3.4420
_cell_volume 1527.6(3)
_computing_cell_refinement
;
CrysAlisPro, Agilent Technologies,
Version 1.171.37.35 (release 13-08-2014 CrysAlis171 .NET)
(compiled Aug 13 2014,18:06:01)
;
_computing_data_collection
;
CrysAlisPro, Agilent Technologies,
Version 1.171.37.35 (release 13-08-2014 CrysAlis171 .NET)
(compiled Aug 13 2014,18:06:01)
;
_computing_data_reduction
;
CrysAlisPro, Agilent Technologies,
Version 1.171.37.35 (release 13-08-2014 CrysAlis171 .NET)
(compiled Aug 13 2014,18:06:01)
;
_computing_structure_refinement 'SHELXL-2013 (Sheldrick, 2013)'
_computing_structure_solution 'SHELXL-2013 (Sheldrick, 2013)'
_diffrn_ambient_temperature 112.8(6)
_diffrn_measured_fraction_theta_full 0.995
_diffrn_measured_fraction_theta_max 0.995
_diffrn_measurement_device_type 'oxford gemini s'
_diffrn_measurement_method '\w scans'
_diffrn_radiation_monochromator graphite
_diffrn_radiation_source 'fine-focus sealed tube'
_diffrn_radiation_type MoK\a
_diffrn_radiation_wavelength 0.71073
_diffrn_reflns_av_R_equivalents 0.0369
_diffrn_reflns_av_unetI/netI 0.0484
_diffrn_reflns_Laue_measured_fraction_full 0.995
_diffrn_reflns_Laue_measured_fraction_max 0.995
_diffrn_reflns_limit_h_max 12
_diffrn_reflns_limit_h_min -12
_diffrn_reflns_limit_k_max 14
_diffrn_reflns_limit_k_min -14
_diffrn_reflns_limit_l_max 15
_diffrn_reflns_limit_l_min -16
_diffrn_reflns_number 10217
_diffrn_reflns_point_group_measured_fraction_full 0.995
_diffrn_reflns_point_group_measured_fraction_max 0.995
_diffrn_reflns_theta_full 25.000
_diffrn_reflns_theta_max 24.999
_diffrn_reflns_theta_min 3.323
_diffrn_standards_decay_% 0
_diffrn_standards_interval_count 50
_diffrn_standards_interval_time 10
_diffrn_standards_number 2
_exptl_absorpt_coefficient_mu 1.196
_exptl_absorpt_correction_T_max 1.00000
_exptl_absorpt_correction_T_min 0.58117
_exptl_absorpt_correction_type multi-scan
_exptl_absorpt_process_details
;
CrysAlisPro, Agilent Technologies,
Version 1.171.37.35 (release 13-08-2014 CrysAlis171 .NET)
(compiled Aug 13 2014,18:06:01)
Empirical absorption correction using spherical harmonics,
 implemented in SCALE3 ABSPACK scaling algorithm.
;
_exptl_crystal_colour orange
_exptl_crystal_density_diffrn 1.534
_exptl_crystal_description block
_exptl_crystal_F_000 724
_exptl_crystal_size_max 0.40
_exptl_crystal_size_mid 0.35
_exptl_crystal_size_min 0.30
_refine_diff_density_max 1.778
_refine_diff_density_min -0.455
_refine_diff_density_rms 0.142
_refine_ls_extinction_method none
_refine_ls_goodness_of_fit_ref 1.053
_refine_ls_hydrogen_treatment constr
_refine_ls_matrix_type full
_refine_ls_number_parameters 417
_refine_ls_number_reflns 5353
_refine_ls_number_restraints 4
_refine_ls_restrained_S_all 1.054
_refine_ls_R_factor_all 0.0954
_refine_ls_R_factor_gt 0.0777
_refine_ls_shift/su_max 0.001
_refine_ls_shift/su_mean 0.000
_refine_ls_structure_factor_coef Fsqd
_refine_ls_weighting_details 'w=1/[\s^2^(Fo^2^)+(0.1540P)^2^+0.3021P] where P=(Fo^2^+2Fc^2^)/3'
_refine_ls_weighting_scheme calc
_refine_ls_wR_factor_gt 0.2109
_refine_ls_wR_factor_ref 0.2253
_reflns_Friedel_coverage 0.000
_reflns_number_gt 4086
_reflns_number_total 5353
_reflns_threshold_expression 'I > 2\s(I)'
_cod_data_source_file jo7b00030_si_001.cif
_cod_data_source_block MK-472-B-F3
_cod_original_formula_sum 'C33.90 H29.80 Cl1.80 Fe2 N O3 P'
_cod_database_code 4032367
_shelx_space_group_comment
;
The symmetry employed for this shelxl refinement is uniquely defined
by the following loop, which should always be used as a source of
symmetry information in preference to the above space-group names.
They are only intended as comments.
;
_shelxl_version_number 2013-4

loop_
_space_group_symop_operation_xyz
'x, y, z'
'-x, -y, -z'

loop_
_atom_site_label
_atom_site_type_symbol
_atom_site_fract_x
_atom_site_fract_y
_atom_site_fract_z
_atom_site_U_iso_or_equiv
_atom_site_adp_type
_atom_site_occupancy
_atom_site_site_symmetry_order
_atom_site_calc_flag
_atom_site_refinement_flags_posn
_atom_site_refinement_flags_adp
_atom_site_refinement_flags_occupancy
_atom_site_disorder_assembly
_atom_site_disorder_group
C1 C 0.5990(5) -0.2319(5) 0.0617(5) 0.0550(12) Uani 1 1 d . . . . .
C2 C 0.5488(6) -0.1958(5) -0.0170(5) 0.0599(13) Uani 1 1 d . . . . .
H2 H 0.5817 -0.1263 -0.0209 0.072 Uiso 1 1 calc R U . . .
C3 C 0.4384(5) -0.2861(5) -0.0892(5) 0.0589(13) Uani 1 1 d . . . . .
H3 H 0.3851 -0.2857 -0.1487 0.071 Uiso 1 1 calc R U . . .
C4 C 0.4238(5) -0.3764(5) -0.0549(5) 0.0570(12) Uani 1 1 d . . . . .
H4 H 0.3599 -0.4464 -0.0890 0.068 Uiso 1 1 calc R U . . .
C5 C 0.5224(5) -0.3427(5) 0.0400(5) 0.0548(12) Uani 1 1 d . . . . .
H5 H 0.5343 -0.3852 0.0802 0.066 Uiso 1 1 calc R U . . .
C6 C 0.7991(6) -0.3665(6) -0.1104(6) 0.0687(15) Uani 1 1 d . . . . .
H6 H 0.8698 -0.3140 -0.0547 0.082 Uiso 1 1 calc R U . . .
C7 C 0.7358(6) -0.3475(6) -0.1981(5) 0.0690(16) Uani 1 1 d . . . . .
H7 H 0.7571 -0.2813 -0.2103 0.083 Uiso 1 1 calc R U . . .
C8 C 0.6344(7) -0.4490(6) -0.2627(5) 0.0719(16) Uani 1 1 d . . . . .
H8 H 0.5758 -0.4619 -0.3256 0.086 Uiso 1 1 calc R U . . .
C9 C 0.6378(6) -0.5269(5) -0.2149(5) 0.0654(15) Uani 1 1 d . . . . .
H9 H 0.5815 -0.6008 -0.2418 0.078 Uiso 1 1 calc R U . . .
C10 C 0.7374(6) -0.4774(6) -0.1216(5) 0.0650(14) Uani 1 1 d . . . . .
H10 H 0.7594 -0.5112 -0.0752 0.078 Uiso 1 1 calc R U . . .
C11 C 0.8371(5) -0.0133(4) 0.3460(5) 0.0557(12) Uani 1 1 d . . . . .
C12 C 0.8619(6) 0.0744(5) 0.4632(5) 0.0596(13) Uani 1 1 d . . . . .
C13 C 0.9952(6) 0.1332(5) 0.4911(5) 0.0608(14) Uani 1 1 d . . . . .
H13 H 1.0360 0.1956 0.5620 0.073 Uiso 1 1 calc R U . . .
C14 C 1.0558(6) 0.0819(5) 0.3943(6) 0.0675(16) Uani 1 1 d . . . . .
H14 H 1.1433 0.1042 0.3905 0.081 Uiso 1 1 calc R U . . .
C15 C 0.9599(5) -0.0103(5) 0.3030(6) 0.0611(14) Uani 1 1 d . . . . .
H15 H 0.9737 -0.0593 0.2296 0.073 Uiso 1 1 calc R U . . .
C16 C 0.7556(7) 0.1983(6) 0.2817(6) 0.0729(18) Uani 1 1 d . . . . .
H16 H 0.6746 0.1495 0.2414 0.087 Uiso 1 1 calc R U . . .
C17 C 0.7809(6) 0.2823(5) 0.3966(6) 0.0681(16) Uani 1 1 d . . . . .
H17 H 0.7200 0.2995 0.4460 0.082 Uiso 1 1 calc R U . . .
C18 C 0.9155(6) 0.3367(5) 0.4249(6) 0.0707(17) Uani 1 1 d . . . . .
H18 H 0.9585 0.3962 0.4963 0.085 Uiso 1 1 calc R U . . .
C19 C 0.9727(7) 0.2857(6) 0.3270(7) 0.081(2) Uani 1 1 d . . . . .
H19 H 1.0605 0.3045 0.3216 0.097 Uiso 1 1 calc R U . . .
C20 C 0.8714(8) 0.1994(6) 0.2369(6) 0.0780(18) Uani 1 1 d . . . . .
H20 H 0.8810 0.1525 0.1618 0.094 Uiso 1 1 calc R U . . .
C21 C 0.7925(8) 0.1990(6) 0.6346(5) 0.0785(18) Uani 1 1 d . . . . .
H21A H 0.8589 0.1929 0.6856 0.118 Uiso 1 1 calc R U . . .
H21B H 0.7128 0.2114 0.6665 0.118 Uiso 1 1 calc R U . . .
H21C H 0.8229 0.2664 0.6228 0.118 Uiso 1 1 calc R U . . .
C22 C 0.7721(5) -0.3209(4) 0.2611(4) 0.0501(11) Uani 1 1 d . . . . .
C23 C 0.8531(5) -0.3428(4) 0.1798(5) 0.0538(12) Uani 1 1 d . . . . .
H23 H 0.8584 -0.2977 0.1415 0.065 Uiso 1 1 calc R U . . .
C24 C 0.9259(5) -0.4355(5) 0.1584(5) 0.0541(12) Uani 1 1 d . . . . .
H24 H 0.9815 -0.4519 0.1047 0.065 Uiso 1 1 calc R U . . .
C25 C 0.9184(5) -0.5043(5) 0.2142(5) 0.0549(12) Uani 1 1 d . . . . .
H25 H 0.9671 -0.5667 0.1968 0.066 Uiso 1 1 calc R U . . .
C26 C 0.8386(5) -0.4799(4) 0.2957(5) 0.0533(12) Uani 1 1 d . . . . .
H26 H 0.8334 -0.5251 0.3340 0.064 Uiso 1 1 calc R U . . .
C27 C 0.7660(5) -0.3872(4) 0.3196(4) 0.0485(11) Uani 1 1 d . . . . .
C28 C 0.6836(5) -0.3325(4) 0.4062(5) 0.0529(12) Uani 1 1 d . . . . .
C29 C 0.6512(6) -0.3568(5) 0.4920(5) 0.0603(13) Uani 1 1 d . . . . .
H29 H 0.6787 -0.4208 0.4998 0.072 Uiso 1 1 calc R U . . .
C30 C 0.5761(6) -0.2818(5) 0.5658(5) 0.0666(15) Uani 1 1 d . . . . .
H30 H 0.5534 -0.2952 0.6247 0.080 Uiso 1 1 calc R U . . .
C31 C 0.5344(6) -0.1873(5) 0.5529(5) 0.0664(15) Uani 1 1 d . . . . .
H31 H 0.4844 -0.1385 0.6038 0.080 Uiso 1 1 calc R U . . .
C32 C 0.5641(5) -0.1638(5) 0.4693(5) 0.0601(14) Uani 1 1 d . . . . .
H32 H 0.5343 -0.1007 0.4614 0.072 Uiso 1 1 calc R U . . .
C33 C 0.6416(5) -0.2374(4) 0.3940(5) 0.0519(12) Uani 1 1 d . . . . .
N1 N 0.6900(4) -0.2312(3) 0.3024(4) 0.0509(10) Uani 1 1 d . . . . .
O1 O 0.7069(3) -0.1649(3) 0.1478(3) 0.0558(9) Uani 1 1 d . . . . .
O2 O 0.7669(4) 0.0897(3) 0.5288(3) 0.0639(10) Uani 1 1 d . . . . .
O3 O 0.5626(4) -0.0665(3) 0.2994(3) 0.0595(9) Uani 1 1 d . . . . .
P1 P 0.68554(14) -0.11271(11) 0.27515(12) 0.0531(4) Uani 1 1 d . . . . .
Fe1 Fe 0.60677(7) -0.36047(7) -0.09710(7) 0.0543(3) Uani 1 1 d . . . . .
Fe2 Fe 0.89897(8) 0.15458(6) 0.36390(7) 0.0570(3) Uani 1 1 d . . . . .
Cl1 Cl 1.2471(9) 0.0132(10) 0.1273(11) 0.099(2) Uani 0.594 1 d D . P A 1
Cl2 Cl 1.1572(7) -0.2334(6) 0.0733(6) 0.0616(13) Uani 0.594 1 d D . P A 1
C34 C 1.2913(18) -0.1124(15) 0.144(2) 0.138(12) Uani 0.594 1 d D . P A 1
H34A H 1.3699 -0.1357 0.1113 0.166 Uiso 0.594 1 calc R U P A 1
H34B H 1.3091 -0.0902 0.2236 0.166 Uiso 0.594 1 calc R U P A 1
Cl1' Cl 1.2998(17) 0.0116(19) 0.121(2) 0.102(5) Uani 0.306 1 d D . P B 2
Cl2' Cl 1.1506(19) -0.2201(17) 0.0843(18) 0.114(7) Uani 0.306 1 d D . P B 2
C34' C 1.2791(19) -0.1015(15) 0.1598(15) 0.041(6) Uani 0.306 1 d D . P B 2
H34C H 1.3600 -0.1347 0.1548 0.049 Uiso 0.306 1 calc R U P B 2
H34D H 1.2683 -0.0640 0.2388 0.049 Uiso 0.306 1 calc R U P B 2

loop_
_atom_site_aniso_label
_atom_site_aniso_U_11
_atom_site_aniso_U_22
_atom_site_aniso_U_33
_atom_site_aniso_U_23
_atom_site_aniso_U_13
_atom_site_aniso_U_12
C1 0.054(3) 0.048(3) 0.063(3) 0.026(2) 0.009(2) 0.008(2)
C2 0.060(3) 0.053(3) 0.072(4) 0.033(3) 0.016(3) 0.013(2)
C3 0.053(3) 0.060(3) 0.067(3) 0.034(3) 0.007(2) 0.011(2)
C4 0.050(3) 0.058(3) 0.058(3) 0.025(3) 0.008(2) 0.005(2)
C5 0.058(3) 0.052(3) 0.062(3) 0.033(2) 0.012(2) 0.007(2)
C6 0.057(3) 0.068(3) 0.073(4) 0.027(3) 0.017(3) 0.009(3)
C7 0.066(3) 0.075(4) 0.077(4) 0.043(3) 0.028(3) 0.007(3)
C8 0.076(4) 0.076(4) 0.056(3) 0.026(3) 0.010(3) 0.011(3)
C9 0.066(3) 0.055(3) 0.069(4) 0.024(3) 0.017(3) 0.011(3)
C10 0.059(3) 0.069(3) 0.068(4) 0.029(3) 0.018(3) 0.024(3)
C11 0.063(3) 0.044(2) 0.067(3) 0.033(2) 0.005(3) 0.006(2)
C12 0.068(3) 0.047(3) 0.065(3) 0.031(3) 0.000(3) 0.005(2)
C13 0.067(3) 0.046(3) 0.067(3) 0.031(3) -0.009(3) -0.001(2)
C14 0.056(3) 0.056(3) 0.094(5) 0.042(3) -0.002(3) 0.007(2)
C15 0.059(3) 0.047(3) 0.078(4) 0.032(3) 0.004(3) 0.008(2)
C16 0.077(4) 0.059(3) 0.096(5) 0.054(4) -0.009(3) 0.005(3)
C17 0.067(4) 0.058(3) 0.103(5) 0.055(4) 0.023(3) 0.018(3)
C18 0.079(4) 0.047(3) 0.095(5) 0.045(3) -0.001(3) 0.003(3)
C19 0.082(4) 0.078(4) 0.119(6) 0.074(4) 0.031(4) 0.020(4)
C20 0.104(5) 0.070(4) 0.082(4) 0.051(4) 0.023(4) 0.024(4)
C21 0.101(5) 0.061(3) 0.059(4) 0.023(3) 0.001(3) 0.002(3)
C22 0.054(3) 0.040(2) 0.051(3) 0.018(2) 0.003(2) 0.004(2)
C23 0.057(3) 0.049(3) 0.056(3) 0.029(2) 0.005(2) 0.002(2)
C24 0.048(3) 0.054(3) 0.062(3) 0.029(2) 0.009(2) 0.009(2)
C25 0.053(3) 0.047(3) 0.063(3) 0.024(2) 0.011(2) 0.011(2)
C26 0.057(3) 0.045(2) 0.059(3) 0.027(2) 0.005(2) 0.004(2)
C27 0.051(3) 0.039(2) 0.055(3) 0.023(2) 0.005(2) 0.0023(19)
C28 0.044(3) 0.048(3) 0.063(3) 0.025(2) 0.006(2) 0.003(2)
C29 0.063(3) 0.053(3) 0.070(4) 0.033(3) 0.014(3) 0.006(2)
C30 0.077(4) 0.058(3) 0.067(4) 0.032(3) 0.021(3) 0.007(3)
C31 0.078(4) 0.048(3) 0.073(4) 0.025(3) 0.032(3) 0.011(3)
C32 0.057(3) 0.043(3) 0.076(4) 0.025(3) 0.012(3) 0.008(2)
C33 0.053(3) 0.040(2) 0.066(3) 0.028(2) 0.011(2) 0.007(2)
N1 0.047(2) 0.042(2) 0.063(3) 0.025(2) 0.0085(19) 0.0074(17)
O1 0.058(2) 0.0461(18) 0.067(2) 0.0310(17) 0.0098(17) 0.0085(15)
O2 0.073(2) 0.054(2) 0.065(2) 0.0309(19) 0.007(2) 0.0031(17)
O3 0.065(2) 0.0471(18) 0.064(2) 0.0246(17) 0.0071(18) 0.0124(16)
P1 0.0562(8) 0.0417(7) 0.0611(8) 0.0261(6) 0.0035(6) 0.0051(5)
Fe1 0.0542(5) 0.0529(5) 0.0597(5) 0.0305(4) 0.0101(3) 0.0060(3)
Fe2 0.0595(5) 0.0468(4) 0.0699(5) 0.0346(4) 0.0029(4) 0.0040(3)
Cl1 0.130(6) 0.076(2) 0.114(4) 0.061(2) 0.040(5) 0.019(4)
Cl2 0.060(3) 0.055(2) 0.063(2) 0.0246(19) 0.006(2) 0.0004(18)
C34 0.107(14) 0.113(14) 0.21(2) 0.128(15) -0.102(13) -0.071(10)
Cl1' 0.141(13) 0.080(5) 0.118(7) 0.068(5) 0.057(10) 0.018(8)
Cl2' 0.076(8) 0.093(9) 0.123(11) 0.008(6) 0.038(7) 0.009(6)
C34' 0.049(12) 0.040(11) 0.040(10) 0.016(8) 0.037(11) 0.021(9)

loop_
_atom_type_symbol
_atom_type_description
_atom_type_scat_dispersion_real
_atom_type_scat_dispersion_imag
_atom_type_scat_source
C C 0.0033 0.0016 'International Tables Vol C Tables 4.2.6.8 and 6.1.1.4'
H H 0.0000 0.0000 'International Tables Vol C Tables 4.2.6.8 and 6.1.1.4'
N N 0.0061 0.0033 'International Tables Vol C Tables 4.2.6.8 and 6.1.1.4'
O O 0.0106 0.0060 'International Tables Vol C Tables 4.2.6.8 and 6.1.1.4'
P P 0.1023 0.0942 'International Tables Vol C Tables 4.2.6.8 and 6.1.1.4'
Fe Fe 0.3463 0.8444 'International Tables Vol C Tables 4.2.6.8 and 6.1.1.4'
Cl Cl 0.1484 0.1585 'International Tables Vol C Tables 4.2.6.8 and 6.1.1.4'

loop_
_geom_angle_atom_site_label_1
_geom_angle_atom_site_label_2
_geom_angle_atom_site_label_3
_geom_angle
O1 C1 C2 123.7(4)
O1 C1 C5 126.5(5)
C2 C1 C5 109.7(5)
O1 C1 Fe1 125.9(4)
C2 C1 Fe1 70.4(3)
C5 C1 Fe1 70.9(3)
C1 C2 C3 106.8(5)
C1 C2 Fe1 68.9(3)
C3 C2 Fe1 70.2(3)
C4 C3 C2 108.1(5)
C4 C3 Fe1 69.4(3)
C2 C3 Fe1 69.1(3)
C3 C4 C5 108.8(5)
C3 C4 Fe1 70.3(3)
C5 C4 Fe1 70.1(3)
C1 C5 C4 106.6(5)
C1 C5 Fe1 68.5(3)
C4 C5 Fe1 69.4(3)
C10 C6 C7 109.0(6)
C10 C6 Fe1 70.7(3)
C7 C6 Fe1 70.3(3)
C8 C7 C6 106.4(6)
C8 C7 Fe1 70.2(3)
C6 C7 Fe1 68.6(3)
C9 C8 C7 107.8(6)
C9 C8 Fe1 69.9(3)
C7 C8 Fe1 69.5(3)
C10 C9 C8 109.8(6)
C10 C9 Fe1 70.0(3)
C8 C9 Fe1 70.1(3)
C9 C10 C6 107.1(6)
C9 C10 Fe1 70.4(3)
C6 C10 Fe1 68.8(3)
C12 C11 C15 107.4(5)
C12 C11 P1 124.0(4)
C15 C11 P1 128.5(4)
C12 C11 Fe2 70.4(3)
C15 C11 Fe2 69.7(3)
P1 C11 Fe2 129.1(3)
O2 C12 C13 130.3(5)
O2 C12 C11 121.6(5)
C13 C12 C11 108.1(5)
O2 C12 Fe2 128.1(4)
C13 C12 Fe2 69.2(3)
C11 C12 Fe2 68.8(3)
C14 C13 C12 109.0(5)
C14 C13 Fe2 70.0(3)
C12 C13 Fe2 70.4(3)
C13 C14 C15 108.2(5)
C13 C14 Fe2 69.7(3)
C15 C14 Fe2 69.8(3)
C14 C15 C11 107.3(6)
C14 C15 Fe2 69.4(3)
C11 C15 Fe2 68.7(3)
C17 C16 C20 108.8(6)
C17 C16 Fe2 70.0(3)
C20 C16 Fe2 70.2(4)
C16 C17 C18 107.9(6)
C16 C17 Fe2 70.1(3)
C18 C17 Fe2 69.4(3)
C19 C18 C17 108.2(6)
C19 C18 Fe2 69.8(4)
C17 C18 Fe2 70.0(3)
C18 C19 C20 107.3(6)
C18 C19 Fe2 69.9(3)
C20 C19 Fe2 70.0(4)
C16 C20 C19 107.7(6)
C16 C20 Fe2 69.9(4)
C19 C20 Fe2 69.0(4)
C23 C22 C27 121.4(5)
C23 C22 N1 129.3(5)
C27 C22 N1 109.2(4)
C22 C23 C24 116.9(5)
C25 C24 C23 122.3(5)
C26 C25 C24 119.8(5)
C25 C26 C27 119.1(5)
C26 C27 C22 120.5(5)
C26 C27 C28 132.3(5)
C22 C27 C28 107.1(4)
C29 C28 C33 121.3(5)
C29 C28 C27 131.8(5)
C33 C28 C27 106.8(5)
C28 C29 C30 117.4(5)
C29 C30 C31 120.9(6)
C32 C31 C30 122.2(6)
C31 C32 C33 118.2(5)
C28 C33 C32 120.0(5)
C28 C33 N1 109.8(4)
C32 C33 N1 130.2(5)
C33 N1 C22 106.9(4)
C33 N1 P1 124.1(3)
C22 N1 P1 126.8(4)
C1 O1 P1 118.8(3)
C12 O2 C21 115.6(5)
O3 P1 O1 115.4(2)
O3 P1 N1 110.0(2)
O1 P1 N1 104.5(2)
O3 P1 C11 119.1(2)
O1 P1 C11 100.6(2)
N1 P1 C11 105.7(2)
C6 Fe1 C1 107.5(2)
C6 Fe1 C2 119.2(2)
C1 Fe1 C2 40.7(2)
C6 Fe1 C7 41.1(3)
C1 Fe1 C7 126.0(2)
C2 Fe1 C7 107.0(2)
C6 Fe1 C4 163.6(3)
C1 Fe1 C4 67.9(2)
C2 Fe1 C4 68.4(2)
C7 Fe1 C4 154.3(3)
C6 Fe1 C10 40.5(3)
C1 Fe1 C10 119.6(2)
C2 Fe1 C10 153.7(2)
C7 Fe1 C10 68.7(3)
C4 Fe1 C10 126.8(2)
C6 Fe1 C9 66.9(2)
C1 Fe1 C9 154.1(2)
C2 Fe1 C9 164.7(3)
C7 Fe1 C9 67.6(2)
C4 Fe1 C9 109.9(2)
C10 Fe1 C9 39.5(2)
C6 Fe1 C5 125.9(3)
C1 Fe1 C5 40.6(2)
C2 Fe1 C5 68.8(2)
C7 Fe1 C5 163.5(2)
C4 Fe1 C5 40.5(2)
C10 Fe1 C5 107.6(2)
C9 Fe1 C5 120.5(2)
C6 Fe1 C8 67.9(3)
C1 Fe1 C8 163.8(2)
C2 Fe1 C8 126.7(3)
C7 Fe1 C8 40.4(3)
C4 Fe1 C8 120.9(2)
C10 Fe1 C8 67.7(3)
C9 Fe1 C8 40.0(3)
C5 Fe1 C8 154.6(2)
C6 Fe1 C3 154.3(2)
C1 Fe1 C3 67.9(2)
C2 Fe1 C3 40.7(2)
C7 Fe1 C3 119.7(3)
C4 Fe1 C3 40.4(2)
C10 Fe1 C3 164.2(2)
C9 Fe1 C3 128.3(2)
C5 Fe1 C3 68.2(2)
C8 Fe1 C3 109.1(3)
C19 Fe2 C18 40.3(3)
C19 Fe2 C11 160.2(3)
C18 Fe2 C11 158.7(3)
C19 Fe2 C17 68.1(3)
C18 Fe2 C17 40.6(2)
C11 Fe2 C17 123.6(2)
C19 Fe2 C16 68.2(3)
C18 Fe2 C16 67.8(3)
C11 Fe2 C16 109.4(2)
C17 Fe2 C16 39.9(3)
C19 Fe2 C13 121.3(3)
C18 Fe2 C13 105.5(3)
C11 Fe2 C13 68.7(2)
C17 Fe2 C13 121.3(3)
C16 Fe2 C13 157.8(3)
C19 Fe2 C20 41.1(3)
C18 Fe2 C20 68.0(3)
C11 Fe2 C20 124.4(3)
C17 Fe2 C20 67.5(3)
C16 Fe2 C20 39.9(3)
C13 Fe2 C20 159.2(3)
C19 Fe2 C14 106.5(3)
C18 Fe2 C14 120.4(2)
C11 Fe2 C14 69.2(2)
C17 Fe2 C14 156.4(3)
C16 Fe2 C14 161.4(3)
C13 Fe2 C14 40.3(3)
C20 Fe2 C14 124.5(3)
C19 Fe2 C15 122.7(3)
C18 Fe2 C15 157.2(2)
C11 Fe2 C15 41.5(2)
C17 Fe2 C15 161.2(2)
C16 Fe2 C15 125.9(3)
C13 Fe2 C15 68.4(2)
C20 Fe2 C15 109.5(3)
C14 Fe2 C15 40.8(2)
C19 Fe2 C12 157.2(3)
C18 Fe2 C12 121.8(3)
C11 Fe2 C12 40.8(2)
C17 Fe2 C12 107.4(2)
C16 Fe2 C12 123.6(3)
C13 Fe2 C12 40.5(2)
C20 Fe2 C12 159.8(3)
C14 Fe2 C12 68.2(3)
C15 Fe2 C12 68.7(2)
Cl2 C34 Cl1 107.3(9)
Cl2' C34' Cl1' 117.7(16)

loop_
_geom_bond_atom_site_label_1
_geom_bond_atom_site_label_2
_geom_bond_distance
C1 O1 1.394(6)
C1 C2 1.412(8)
C1 C5 1.414(7)
C1 Fe1 2.020(6)
C2 C3 1.423(8)
C2 Fe1 2.040(5)
C3 C4 1.413(8)
C3 Fe1 2.054(5)
C4 C5 1.417(8)
C4 Fe1 2.043(5)
C5 Fe1 2.051(5)
C6 C10 1.405(9)
C6 C7 1.425(10)
C6 Fe1 2.019(6)
C7 C8 1.413(9)
C7 Fe1 2.042(6)
C8 C9 1.403(9)
C8 Fe1 2.051(6)
C9 C10 1.384(9)
C9 Fe1 2.049(6)
C10 Fe1 2.044(6)
C11 C12 1.426(8)
C11 C15 1.449(8)
C11 P1 1.764(5)
C11 Fe2 2.036(5)
C12 O2 1.356(7)
C12 C13 1.417(8)
C12 Fe2 2.056(6)
C13 C14 1.409(9)
C13 Fe2 2.041(6)
C14 C15 1.428(8)
C14 Fe2 2.044(6)
C15 Fe2 2.049(5)
C16 C17 1.392(9)
C16 C20 1.394(10)
C16 Fe2 2.038(6)
C17 C18 1.413(9)
C17 Fe2 2.038(6)
C18 C19 1.399(10)
C18 Fe2 2.030(6)
C19 C20 1.428(11)
C19 Fe2 2.029(6)
C20 Fe2 2.042(7)
C21 O2 1.427(7)
C22 C23 1.389(8)
C22 C27 1.390(7)
C22 N1 1.423(6)
C23 C24 1.391(7)
C24 C25 1.388(8)
C25 C26 1.379(8)
C26 C27 1.386(7)
C27 C28 1.464(7)
C28 C29 1.387(8)
C28 C33 1.391(7)
C29 C30 1.389(8)
C30 C31 1.387(9)
C31 C32 1.346(9)
C32 C33 1.408(8)
C33 N1 1.409(7)
N1 P1 1.699(4)
O1 P1 1.580(4)
O3 P1 1.458(4)
Cl1 C34 1.798(13)
Cl2 C34 1.759(11)
Cl1' C34' 1.730(16)
Cl2' C34' 1.713(17)

loop_
_geom_torsion_atom_site_label_1
_geom_torsion_atom_site_label_2
_geom_torsion_atom_site_label_3
_geom_torsion_atom_site_label_4
_geom_torsion
O1 C1 C2 C3 -179.1(5)
C5 C1 C2 C3 0.1(6)
Fe1 C1 C2 C3 60.3(4)
O1 C1 C2 Fe1 120.7(5)
C5 C1 C2 Fe1 -60.2(4)
C1 C2 C3 C4 -0.8(6)
Fe1 C2 C3 C4 58.6(4)
C1 C2 C3 Fe1 -59.4(4)
C2 C3 C4 C5 1.2(6)
Fe1 C3 C4 C5 59.7(4)
C2 C3 C4 Fe1 -58.5(4)
O1 C1 C5 C4 179.8(5)
C2 C1 C5 C4 0.7(6)
Fe1 C1 C5 C4 -59.2(4)
O1 C1 C5 Fe1 -121.0(5)
C2 C1 C5 Fe1 59.9(4)
C3 C4 C5 C1 -1.2(6)
Fe1 C4 C5 C1 58.7(4)
C3 C4 C5 Fe1 -59.8(4)
C10 C6 C7 C8 0.1(7)
Fe1 C6 C7 C8 -60.3(4)
C10 C6 C7 Fe1 60.4(4)
C6 C7 C8 C9 -0.3(7)
Fe1 C7 C8 C9 -59.6(4)
C6 C7 C8 Fe1 59.3(4)
C7 C8 C9 C10 0.5(7)
Fe1 C8 C9 C10 -58.9(4)
C7 C8 C9 Fe1 59.4(4)
C8 C9 C10 C6 -0.4(7)
Fe1 C9 C10 C6 -59.4(4)
C8 C9 C10 Fe1 58.9(4)
C7 C6 C10 C9 0.2(6)
Fe1 C6 C10 C9 60.4(4)
C7 C6 C10 Fe1 -60.1(4)
C15 C11 C12 O2 -177.2(5)
P1 C11 C12 O2 -1.9(7)
Fe2 C11 C12 O2 122.6(5)
C15 C11 C12 C13 2.0(6)
P1 C11 C12 C13 177.3(4)
Fe2 C11 C12 C13 -58.2(4)
C15 C11 C12 Fe2 60.2(3)
P1 C11 C12 Fe2 -124.5(4)
O2 C12 C13 C14 177.6(5)
C11 C12 C13 C14 -1.5(6)
Fe2 C12 C13 C14 -59.5(4)
O2 C12 C13 Fe2 -122.9(6)
C11 C12 C13 Fe2 58.0(4)
C12 C13 C14 C15 0.4(6)
Fe2 C13 C14 C15 -59.3(4)
C12 C13 C14 Fe2 59.8(4)
C13 C14 C15 C11 0.8(6)
Fe2 C14 C15 C11 -58.5(4)
C13 C14 C15 Fe2 59.3(4)
C12 C11 C15 C14 -1.8(6)
P1 C11 C15 C14 -176.7(4)
Fe2 C11 C15 C14 58.9(4)
C12 C11 C15 Fe2 -60.6(3)
P1 C11 C15 Fe2 124.4(4)
C20 C16 C17 C18 -0.4(6)
Fe2 C16 C17 C18 59.2(4)
C20 C16 C17 Fe2 -59.6(4)
C16 C17 C18 C19 -0.1(6)
Fe2 C17 C18 C19 59.5(4)
C16 C17 C18 Fe2 -59.7(4)
C17 C18 C19 C20 0.6(7)
Fe2 C18 C19 C20 60.3(4)
C17 C18 C19 Fe2 -59.7(4)
C17 C16 C20 C19 0.8(7)
Fe2 C16 C20 C19 -58.8(4)
C17 C16 C20 Fe2 59.5(4)
C18 C19 C20 C16 -0.8(7)
Fe2 C19 C20 C16 59.3(4)
C18 C19 C20 Fe2 -60.2(4)
C27 C22 C23 C24 1.1(7)
N1 C22 C23 C24 178.2(5)
C22 C23 C24 C25 0.4(8)
C23 C24 C25 C26 -1.3(8)
C24 C25 C26 C27 0.5(8)
C25 C26 C27 C22 1.0(8)
C25 C26 C27 C28 -173.6(5)
C23 C22 C27 C26 -1.8(8)
N1 C22 C27 C26 -179.5(4)
C23 C22 C27 C28 174.0(4)
N1 C22 C27 C28 -3.7(5)
C26 C27 C28 C29 -0.4(9)
C22 C27 C28 C29 -175.5(5)
C26 C27 C28 C33 176.4(5)
C22 C27 C28 C33 1.3(6)
C33 C28 C29 C30 -0.5(8)
C27 C28 C29 C30 175.9(5)
C28 C29 C30 C31 0.6(9)
C29 C30 C31 C32 0.1(10)
C30 C31 C32 C33 -0.9(9)
C29 C28 C33 C32 -0.2(8)
C27 C28 C33 C32 -177.4(5)
C29 C28 C33 N1 178.8(5)
C27 C28 C33 N1 1.6(6)
C31 C32 C33 C28 0.9(8)
C31 C32 C33 N1 -177.9(5)
C28 C33 N1 C22 -3.8(5)
C32 C33 N1 C22 175.1(5)
C28 C33 N1 P1 -167.9(3)
C32 C33 N1 P1 11.0(8)
C23 C22 N1 C33 -172.7(5)
C27 C22 N1 C33 4.6(5)
C23 C22 N1 P1 -9.2(8)
C27 C22 N1 P1 168.2(4)
C2 C1 O1 P1 117.1(5)
C5 C1 O1 P1 -61.9(6)
Fe1 C1 O1 P1 -153.8(3)
C13 C12 O2 C21 16.6(8)
C11 C12 O2 C21 -164.4(5)
Fe2 C12 O2 C21 -77.6(6)
C1 O1 P1 O3 -38.9(4)
C1 O1 P1 N1 82.1(4)
C1 O1 P1 C11 -168.4(3)
C33 N1 P1 O3 -38.0(5)
C22 N1 P1 O3 161.1(4)
C33 N1 P1 O1 -162.5(4)
C22 N1 P1 O1 36.6(5)
C33 N1 P1 C11 91.8(4)
C22 N1 P1 C11 -69.1(5)
C12 C11 P1 O3 41.2(5)
C15 C11 P1 O3 -144.5(4)
Fe2 C11 P1 O3 -50.2(5)
C12 C11 P1 O1 168.4(4)
C15 C11 P1 O1 -17.4(5)
Fe2 C11 P1 O1 76.9(4)
C12 C11 P1 N1 -83.1(5)
C15 C11 P1 N1 91.1(5)
Fe2 C11 P1 N1 -174.6(3)
